data_1567759
loop_
_publ_author_name
'Tien, Chieh-Hung'
'Lough, Alan J.'
'Yudin, Andrei K.'

_publ_section_title
;
 Iminologous epoxide ring-closure
;
_journal_issue 41
_journal_name_full 'Chemical Science'
_journal_page_first 12175
_journal_page_last 12179
_journal_paper_doi 10.1039/D2SC04496J
_journal_volume 13
_journal_year 2022
_chemical_formula_moiety 'C13 H20 N2 O2, 0.098(H2 O)'
_chemical_formula_sum 'C13 H20.2 N2 O2.1'
_chemical_formula_weight 238.11
_space_group_crystal_system triclinic
_space_group_IT_number 2
_space_group_name_Hall '-P 1'
_space_group_name_H-M_alt 'P -1'
_atom_sites_solution_hydrogens mixed
_atom_sites_solution_primary dual
_audit_creation_method SHELXL-2018/3
_audit_update_record
;
2022-08-02 deposited with the CCDC.	2022-10-05 downloaded from the CCDC.
;
_cell_angle_alpha 83.662(4)
_cell_angle_beta 89.167(5)
_cell_angle_gamma 86.054(4)
_cell_formula_units_Z 2
_cell_length_a 5.7302(7)
_cell_length_b 9.9783(12)
_cell_length_c 11.5048(17)
_cell_measurement_reflns_used 4547
_cell_measurement_temperature 150(2)
_cell_measurement_theta_max 27.40
_cell_measurement_theta_min 3.56
_cell_volume 652.23(15)
_computing_cell_refinement APEX4
_computing_data_collection 'APEX4 (Bruker AXS, 2021)'
_computing_data_reduction APEX4
_computing_molecular_graphics 'PLATON (Spek, 2009)'
_computing_publication_material 'SHELXTL (Sheldrick, 2008)'
_computing_structure_refinement 'SHELXL-2018/3 (Sheldrick, 2015b)'
_computing_structure_solution 'SHELXT 2014/5 (Sheldrick, 2015a)'
_diffrn_ambient_temperature 150(2)
_diffrn_measured_fraction_theta_full 0.987
_diffrn_measured_fraction_theta_max 0.988
_diffrn_measurement_device_type 'Bruker Kappa APEX-DUO CMOS PHOTON II'
_diffrn_measurement_method '\f and \w scans'
_diffrn_radiation_type MoK\a
_diffrn_radiation_wavelength 0.71073
_diffrn_reflns_av_R_equivalents 0.0280
_diffrn_reflns_av_unetI/netI 0.0287
_diffrn_reflns_Laue_measured_fraction_full 0.987
_diffrn_reflns_Laue_measured_fraction_max 0.988
_diffrn_reflns_limit_h_max 7
_diffrn_reflns_limit_h_min -7
_diffrn_reflns_limit_k_max 12
_diffrn_reflns_limit_k_min -9
_diffrn_reflns_limit_l_max 14
_diffrn_reflns_limit_l_min -14
_diffrn_reflns_number 11552
_diffrn_reflns_point_group_measured_fraction_full 0.987
_diffrn_reflns_point_group_measured_fraction_max 0.988
_diffrn_reflns_theta_full 25.242
_diffrn_reflns_theta_max 27.514
_diffrn_reflns_theta_min 1.781
_diffrn_source 'sealed tube with Bruker Triumph monochromator'
_exptl_absorpt_coefficient_mu 0.083
_exptl_absorpt_correction_T_max 0.7456
_exptl_absorpt_correction_T_min 0.7144
_exptl_absorpt_correction_type multi-scan
_exptl_absorpt_process_details 'SADABS (Krause et al., 2015)'
_exptl_crystal_colour colourless
_exptl_crystal_density_diffrn 1.212
_exptl_crystal_description block
_exptl_crystal_F_000 258
_exptl_crystal_size_max 0.320
_exptl_crystal_size_mid 0.200
_exptl_crystal_size_min 0.180
_refine_diff_density_max 0.299
_refine_diff_density_min -0.149
_refine_diff_density_rms 0.032
_refine_ls_extinction_method none
_refine_ls_goodness_of_fit_ref 1.045
_refine_ls_hydrogen_treatment mixed
_refine_ls_matrix_type full
_refine_ls_number_parameters 172
_refine_ls_number_reflns 2971
_refine_ls_number_restraints 3
_refine_ls_restrained_S_all 1.044
_refine_ls_R_factor_all 0.0495
_refine_ls_R_factor_gt 0.0367
_refine_ls_shift/su_max 0.000
_refine_ls_shift/su_mean 0.000
_refine_ls_structure_factor_coef Fsqd
_refine_ls_weighting_details 'w=1/[\s^2^(Fo^2^)+(0.0399P)^2^+0.1488P] where P=(Fo^2^+2Fc^2^)/3'
_refine_ls_weighting_scheme calc
_refine_ls_wR_factor_gt 0.0867
_refine_ls_wR_factor_ref 0.0920
_reflns_Friedel_coverage 0.000
_reflns_number_gt 2396
_reflns_number_total 2971
_reflns_threshold_expression 'I > 2\s(I)'
_cod_data_source_file d2sc04496j2.cif
_cod_data_source_block d21126_a
_cod_depositor_comments 'Adding full bibliography for 1567759--1567762.cif.'
_cod_original_formula_sum 'C13 H20.20 N2 O2.10'
_cod_database_code 1567759
_shelx_shelxl_version_number 2018/3
_shelx_space_group_comment
; 
The symmetry employed for this shelxl refinement is uniquely defined 
by the following loop, which should always be used as a source of 
symmetry information in preference to the above space-group names. 
They are only intended as comments. 
;
_shelx_estimated_absorpt_t_min 0.974
_shelx_estimated_absorpt_t_max 0.985

loop_
_space_group_symop_operation_xyz
'x, y, z'
'-x, -y, -z'

loop_
_atom_site_label
_atom_site_type_symbol
_atom_site_fract_x
_atom_site_fract_y
_atom_site_fract_z
_atom_site_U_iso_or_equiv
_atom_site_adp_type
_atom_site_occupancy
_atom_site_site_symmetry_order
_atom_site_calc_flag
_atom_site_refinement_flags_posn
_atom_site_refinement_flags_adp
_atom_site_refinement_flags_occupancy
_atom_site_disorder_assembly
_atom_site_disorder_group
O1 O 0.66624(13) 0.65045(7) 0.90090(6) 0.02417(19) Uani 1 1 d . . . . .
O2 O 0.77628(14) 0.58545(8) 0.67789(7) 0.0289(2) Uani 1 1 d . . . . .
N1 N 0.46566(16) 0.71264(9) 0.60051(8) 0.0238(2) Uani 1 1 d . . . . .
N2 N 0.1402(2) 0.11900(10) 0.77715(10) 0.0385(3) Uani 1 1 d . . . . .
C1 C 0.48720(18) 0.66336(10) 0.81274(9) 0.0192(2) Uani 1 1 d . . . . .
C2 C 0.53985(18) 0.78142(10) 0.87273(9) 0.0217(2) Uani 1 1 d . . . . .
C3 C 0.3817(2) 0.82920(11) 0.96767(10) 0.0272(3) Uani 1 1 d . . . . .
H3A H 0.296719 0.753496 1.004432 0.041 Uiso 1 1 calc R U . . .
H3B H 0.269659 0.901044 0.933734 0.041 Uiso 1 1 calc R U . . .
H3C H 0.475658 0.864138 1.026625 0.041 Uiso 1 1 calc R U . . .
C4 C 0.6879(2) 0.88795(11) 0.81257(11) 0.0300(3) Uani 1 1 d . . . . .
H4A H 0.785792 0.848938 0.752599 0.045 Uiso 1 1 calc R U . . .
H4B H 0.787890 0.920848 0.870185 0.045 Uiso 1 1 calc R U . . .
H4C H 0.586199 0.963323 0.775836 0.045 Uiso 1 1 calc R U . . .
C5 C 0.58947(18) 0.65121(10) 0.69112(9) 0.0206(2) Uani 1 1 d . . . . .
C6 C 0.2435(2) 0.79621(12) 0.60346(10) 0.0286(3) Uani 1 1 d . . . . .
H6A H 0.250454 0.864297 0.659502 0.034 Uiso 1 1 calc R U . . .
H6B H 0.110471 0.739806 0.624611 0.034 Uiso 1 1 calc R U . . .
C7 C 0.2236(2) 0.86326(13) 0.47773(11) 0.0342(3) Uani 1 1 d . . . . .
H7A H 0.057891 0.884907 0.455469 0.041 Uiso 1 1 calc R U . . .
H7B H 0.307770 0.947174 0.467119 0.041 Uiso 1 1 calc R U . . .
C8 C 0.3381(2) 0.75613(14) 0.40635(11) 0.0371(3) Uani 1 1 d . . . . .
H8A H 0.230244 0.684901 0.396477 0.044 Uiso 1 1 calc R U . . .
H8B H 0.387790 0.796788 0.328305 0.044 Uiso 1 1 calc R U . . .
C9 C 0.5470(2) 0.69995(13) 0.47977(10) 0.0313(3) Uani 1 1 d . . . . .
H9A H 0.588498 0.604333 0.468255 0.038 Uiso 1 1 calc R U . . .
H9B H 0.684583 0.753229 0.460328 0.038 Uiso 1 1 calc R U . . .
C10 C 0.27643(18) 0.58234(10) 0.84429(9) 0.0215(2) Uani 1 1 d . . . . .
H10A H 0.134634 0.633050 0.810054 0.026 Uiso 1 1 calc R U . . .
H10B H 0.256313 0.571532 0.930356 0.026 Uiso 1 1 calc R U . . .
C11 C 0.29927(19) 0.44319(11) 0.80092(10) 0.0240(2) Uani 1 1 d . . . . .
H11A H 0.447583 0.394751 0.829442 0.029 Uiso 1 1 calc R U . . .
H11B H 0.303720 0.453293 0.714354 0.029 Uiso 1 1 calc R U . . .
C12 C 0.09330(19) 0.36077(11) 0.84430(10) 0.0238(2) Uani 1 1 d . . . . .
H12A H 0.085595 0.353977 0.930758 0.029 Uiso 1 1 calc R U . . .
H12B H -0.054274 0.408043 0.813503 0.029 Uiso 1 1 calc R U . . .
C13 C 0.11577(19) 0.22478(11) 0.80715(10) 0.0259(2) Uani 1 1 d . . . . .
O1W O 0.062(2) 0.5483(15) 0.4985(15) 0.086(7) Uani 0.098(4) 1 d D . P A -1
H1WA H 0.06(4) 0.49(2) 0.448(15) 0.128 Uiso 0.098(4) 1 d D U P A -1
H1WB H -0.06(2) 0.55(2) 0.540(17) 0.128 Uiso 0.098(4) 1 d D U P A -1

loop_
_atom_site_aniso_label
_atom_site_aniso_U_11
_atom_site_aniso_U_22
_atom_site_aniso_U_33
_atom_site_aniso_U_23
_atom_site_aniso_U_13
_atom_site_aniso_U_12
O1 0.0249(4) 0.0256(4) 0.0217(4) -0.0017(3) -0.0054(3) 0.0003(3)
O2 0.0248(4) 0.0343(4) 0.0262(4) -0.0027(3) 0.0032(3) 0.0060(3)
N1 0.0245(5) 0.0289(5) 0.0177(4) -0.0032(4) 0.0016(4) 0.0016(4)
N2 0.0415(6) 0.0266(5) 0.0482(7) -0.0033(5) -0.0073(5) -0.0067(5)
C1 0.0196(5) 0.0202(5) 0.0175(5) -0.0008(4) -0.0011(4) -0.0014(4)
C2 0.0234(5) 0.0213(5) 0.0206(5) -0.0021(4) -0.0017(4) -0.0024(4)
C3 0.0327(6) 0.0253(6) 0.0245(6) -0.0064(5) 0.0026(5) -0.0039(5)
C4 0.0311(6) 0.0257(6) 0.0344(6) -0.0046(5) 0.0039(5) -0.0092(5)
C5 0.0216(5) 0.0201(5) 0.0206(5) -0.0024(4) 0.0010(4) -0.0041(4)
C6 0.0255(6) 0.0342(6) 0.0254(6) -0.0040(5) -0.0018(4) 0.0040(5)
C7 0.0377(7) 0.0360(7) 0.0275(6) -0.0015(5) -0.0070(5) 0.0045(5)
C8 0.0470(8) 0.0418(7) 0.0220(6) -0.0042(5) -0.0052(5) 0.0025(6)
C9 0.0369(7) 0.0379(7) 0.0187(6) -0.0041(5) 0.0037(5) 0.0010(5)
C10 0.0222(5) 0.0219(5) 0.0208(5) -0.0037(4) 0.0027(4) -0.0037(4)
C11 0.0269(6) 0.0217(5) 0.0240(5) -0.0040(4) 0.0044(4) -0.0052(4)
C12 0.0240(5) 0.0233(5) 0.0243(6) -0.0012(4) -0.0014(4) -0.0047(4)
C13 0.0251(6) 0.0255(6) 0.0267(6) 0.0031(4) -0.0052(4) -0.0068(4)
O1W 0.077(10) 0.077(10) 0.114(13) -0.060(9) 0.068(9) -0.025(7)

loop_
_atom_type_symbol
_atom_type_description
_atom_type_scat_dispersion_real
_atom_type_scat_dispersion_imag
_atom_type_scat_source
C C 0.0033 0.0016 'International Tables Vol C Tables 4.2.6.8 and 6.1.1.4'
H H 0.0000 0.0000 'International Tables Vol C Tables 4.2.6.8 and 6.1.1.4'
N N 0.0061 0.0033 'International Tables Vol C Tables 4.2.6.8 and 6.1.1.4'
O O 0.0106 0.0060 'International Tables Vol C Tables 4.2.6.8 and 6.1.1.4'

loop_
_geom_angle_atom_site_label_1
_geom_angle_atom_site_label_2
_geom_angle_atom_site_label_3
_geom_angle
_geom_angle_site_symmetry_1
_geom_angle_site_symmetry_3
_geom_angle_publ_flag
C1 O1 C2 61.39(6) . . ?
C5 N1 C9 120.26(9) . . ?
C5 N1 C6 127.85(9) . . ?
C9 N1 C6 111.88(9) . . ?
O1 C1 C2 59.76(6) . . ?
O1 C1 C10 114.90(8) . . ?
C2 C1 C10 122.49(9) . . ?
O1 C1 C5 111.97(8) . . ?
C2 C1 C5 118.58(8) . . ?
C10 C1 C5 115.44(9) . . ?
O1 C2 C1 58.85(6) . . ?
O1 C2 C3 115.77(9) . . ?
C1 C2 C3 121.14(9) . . ?
O1 C2 C4 113.85(9) . . ?
C1 C2 C4 120.07(9) . . ?
C3 C2 C4 114.51(9) . . ?
C2 C3 H3A 109.5 . . ?
C2 C3 H3B 109.5 . . ?
H3A C3 H3B 109.5 . . ?
C2 C3 H3C 109.5 . . ?
H3A C3 H3C 109.5 . . ?
H3B C3 H3C 109.5 . . ?
C2 C4 H4A 109.5 . . ?
C2 C4 H4B 109.5 . . ?
H4A C4 H4B 109.5 . . ?
C2 C4 H4C 109.5 . . ?
H4A C4 H4C 109.5 . . ?
H4B C4 H4C 109.5 . . ?
O2 C5 N1 122.08(10) . . ?
O2 C5 C1 120.91(9) . . ?
N1 C5 C1 117.00(9) . . ?
N1 C6 C7 102.43(9) . . ?
N1 C6 H6A 111.3 . . ?
C7 C6 H6A 111.3 . . ?
N1 C6 H6B 111.3 . . ?
C7 C6 H6B 111.3 . . ?
H6A C6 H6B 109.2 . . ?
C8 C7 C6 103.24(10) . . ?
C8 C7 H7A 111.1 . . ?
C6 C7 H7A 111.1 . . ?
C8 C7 H7B 111.1 . . ?
C6 C7 H7B 111.1 . . ?
H7A C7 H7B 109.1 . . ?
C9 C8 C7 103.07(10) . . ?
C9 C8 H8A 111.1 . . ?
C7 C8 H8A 111.1 . . ?
C9 C8 H8B 111.1 . . ?
C7 C8 H8B 111.1 . . ?
H8A C8 H8B 109.1 . . ?
N1 C9 C8 103.37(9) . . ?
N1 C9 H9A 111.1 . . ?
C8 C9 H9A 111.1 . . ?
N1 C9 H9B 111.1 . . ?
C8 C9 H9B 111.1 . . ?
H9A C9 H9B 109.1 . . ?
C1 C10 C11 112.65(9) . . ?
C1 C10 H10A 109.1 . . ?
C11 C10 H10A 109.1 . . ?
C1 C10 H10B 109.1 . . ?
C11 C10 H10B 109.1 . . ?
H10A C10 H10B 107.8 . . ?
C10 C11 C12 110.64(9) . . ?
C10 C11 H11A 109.5 . . ?
C12 C11 H11A 109.5 . . ?
C10 C11 H11B 109.5 . . ?
C12 C11 H11B 109.5 . . ?
H11A C11 H11B 108.1 . . ?
C13 C12 C11 111.62(9) . . ?
C13 C12 H12A 109.3 . . ?
C11 C12 H12A 109.3 . . ?
C13 C12 H12B 109.3 . . ?
C11 C12 H12B 109.3 . . ?
H12A C12 H12B 108.0 . . ?
N2 C13 C12 177.93(12) . . ?
H1WA O1W H1WB 113(2) . . ?

loop_
_geom_bond_atom_site_label_1
_geom_bond_atom_site_label_2
_geom_bond_distance
_geom_bond_site_symmetry_2
_geom_bond_publ_flag
O1 C1 1.4426(12) . ?
O1 C2 1.4562(13) . ?
O2 C5 1.2330(13) . ?
N1 C5 1.3366(14) . ?
N1 C9 1.4748(14) . ?
N1 C6 1.4754(15) . ?
N2 C13 1.1453(15) . ?
C1 C2 1.4797(14) . ?
C1 C10 1.5169(14) . ?
C1 C5 1.5230(15) . ?
C2 C3 1.5063(15) . ?
C2 C4 1.5077(15) . ?
C3 H3A 0.9800 . ?
C3 H3B 0.9800 . ?
C3 H3C 0.9800 . ?
C4 H4A 0.9800 . ?
C4 H4B 0.9800 . ?
C4 H4C 0.9800 . ?
C6 C7 1.5276(17) . ?
C6 H6A 0.9900 . ?
C6 H6B 0.9900 . ?
C7 C8 1.5262(18) . ?
C7 H7A 0.9900 . ?
C7 H7B 0.9900 . ?
C8 C9 1.5146(18) . ?
C8 H8A 0.9900 . ?
C8 H8B 0.9900 . ?
C9 H9A 0.9900 . ?
C9 H9B 0.9900 . ?
C10 C11 1.5232(14) . ?
C10 H10A 0.9900 . ?
C10 H10B 0.9900 . ?
C11 C12 1.5311(14) . ?
C11 H11A 0.9900 . ?
C11 H11B 0.9900 . ?
C12 C13 1.4639(16) . ?
C12 H12A 0.9900 . ?
C12 H12B 0.9900 . ?
O1W H1WA 0.841(10) . ?
O1W H1WB 0.840(10) . ?

loop_
_geom_torsion_atom_site_label_1
_geom_torsion_atom_site_label_2
_geom_torsion_atom_site_label_3
_geom_torsion_atom_site_label_4
_geom_torsion
_geom_torsion_site_symmetry_1
_geom_torsion_site_symmetry_2
_geom_torsion_site_symmetry_3
_geom_torsion_site_symmetry_4
_geom_torsion_publ_flag
C2 O1 C1 C10 -114.52(10) . . . . ?
C2 O1 C1 C5 111.22(9) . . . . ?
C1 O1 C2 C3 112.28(10) . . . . ?
C1 O1 C2 C4 -111.90(10) . . . . ?
C10 C1 C2 O1 101.92(10) . . . . ?
C5 C1 C2 O1 -100.11(10) . . . . ?
O1 C1 C2 C3 -103.20(11) . . . . ?
C10 C1 C2 C3 -1.28(15) . . . . ?
C5 C1 C2 C3 156.69(10) . . . . ?
O1 C1 C2 C4 101.31(11) . . . . ?
C10 C1 C2 C4 -156.78(10) . . . . ?
C5 C1 C2 C4 1.19(15) . . . . ?
C9 N1 C5 O2 1.83(16) . . . . ?
C6 N1 C5 O2 -178.69(10) . . . . ?
C9 N1 C5 C1 -176.96(9) . . . . ?
C6 N1 C5 C1 2.52(16) . . . . ?
O1 C1 C5 O2 27.39(13) . . . . ?
C2 C1 C5 O2 93.89(12) . . . . ?
C10 C1 C5 O2 -106.61(12) . . . . ?
O1 C1 C5 N1 -153.81(9) . . . . ?
C2 C1 C5 N1 -87.30(12) . . . . ?
C10 C1 C5 N1 72.19(12) . . . . ?
C5 N1 C6 C7 166.93(11) . . . . ?
C9 N1 C6 C7 -13.55(12) . . . . ?
N1 C6 C7 C8 32.83(12) . . . . ?
C6 C7 C8 C9 -40.50(13) . . . . ?
C5 N1 C9 C8 168.18(10) . . . . ?
C6 N1 C9 C8 -11.38(13) . . . . ?
C7 C8 C9 N1 31.62(13) . . . . ?
O1 C1 C10 C11 -92.80(11) . . . . ?
C2 C1 C10 C11 -161.54(9) . . . . ?
C5 C1 C10 C11 39.85(13) . . . . ?
C1 C10 C11 C12 174.87(9) . . . . ?
C10 C11 C12 C13 -177.97(9) . . . . ?
